data_4109566
loop_
_publ_author_name
'Soon Hyeok Hong'
'Anna G. Wenzel'
'Tina T. Salguero'
'Michael W. Day'
'Robert H. Grubbs'

_publ_section_title
;
 Decomposition of Ruthenium Olefin Metathesis Catalysts
;
_journal_name_full 'Journal of the American Chemical Society'
_journal_page_first 7961
_journal_page_last 7968
_journal_paper_doi 10.1021/ja0713577
_journal_volume 129
_journal_year 2007
_chemical_formula_moiety 'C19 H36 P, 3(H2 O), Cl'
_chemical_formula_sum 'C19 H42 Cl O3 P'
_chemical_formula_weight 384.95
_chemical_name_systematic
; 
 ? 
;
_space_group_IT_number 2
_symmetry_cell_setting triclinic
_symmetry_space_group_name_Hall '-P 1'
_symmetry_space_group_name_H-M 'P -1'
_atom_sites_solution_hydrogens difmap
_atom_sites_solution_primary direct
_atom_sites_solution_secondary difmap
_audit_creation_method SHELXL-97
_cell_angle_alpha 85.1580(10)
_cell_angle_beta 74.3040(10)
_cell_angle_gamma 63.5350(10)
_cell_formula_units_Z 2
_cell_length_a 9.8774(4)
_cell_length_b 10.0035(5)
_cell_length_c 12.7700(6)
_cell_measurement_reflns_used 8830
_cell_measurement_temperature 100(2)
_cell_measurement_theta_max 35.53
_cell_measurement_theta_min 2.47
_cell_volume 1086.48(9)
_computing_cell_refinement 'Bruker SAINT v6.45A'
_computing_data_collection 'Bruker SMART v5.630'
_computing_data_reduction 'Bruker SAINT v6.45A'
_computing_molecular_graphics 'Bruker XP v5.1'
_computing_publication_material 'Bruker XCIF v6.12'
_computing_structure_refinement 'Bruker XL v6.12'
_computing_structure_solution 'Bruker XS v6.12'
_diffrn_ambient_temperature 100(2)
_diffrn_measured_fraction_theta_full 0.796
_diffrn_measured_fraction_theta_max 0.796
_diffrn_measurement_device_type 'Bruker SMART 1000'
_diffrn_measurement_method '\w scans at 5 \f settings'
_diffrn_radiation_monochromator graphite
_diffrn_radiation_source 'fine-focus sealed tube'
_diffrn_radiation_type MoK\a
_diffrn_radiation_wavelength 0.71073
_diffrn_reflns_av_R_equivalents 0.0545
_diffrn_reflns_av_sigmaI/netI 0.0603
_diffrn_reflns_limit_h_max 16
_diffrn_reflns_limit_h_min -15
_diffrn_reflns_limit_k_max 15
_diffrn_reflns_limit_k_min -15
_diffrn_reflns_limit_l_max 16
_diffrn_reflns_limit_l_min -18
_diffrn_reflns_number 19055
_diffrn_reflns_theta_full 35.91
_diffrn_reflns_theta_max 35.91
_diffrn_reflns_theta_min 1.66
_exptl_absorpt_coefficient_mu 0.263
_exptl_absorpt_correction_T_max 0.9541
_exptl_absorpt_correction_T_min 0.9252
_exptl_absorpt_correction_type none
_exptl_crystal_colour Colorless
_exptl_crystal_density_diffrn 1.177
_exptl_crystal_density_meas 0
_exptl_crystal_description Block
_exptl_crystal_F_000 424
_exptl_crystal_size_max 0.30
_exptl_crystal_size_mid 0.23
_exptl_crystal_size_min 0.18
_refine_diff_density_max 0.506
_refine_diff_density_min -0.365
_refine_diff_density_rms 0.061
_refine_ls_extinction_method none
_refine_ls_goodness_of_fit_ref 1.307
_refine_ls_hydrogen_treatment mixed
_refine_ls_matrix_type 'Full matrix'
_refine_ls_number_parameters 361
_refine_ls_number_reflns 8153
_refine_ls_number_restraints 0
_refine_ls_restrained_S_all 1.307
_refine_ls_R_factor_all 0.0618
_refine_ls_R_factor_gt 0.0383
_refine_ls_shift/su_max 0.001
_refine_ls_shift/su_mean 0.000
_refine_ls_structure_factor_coef Fsqd
_refine_ls_weighting_details w=1/s^2^(Fo^2^)
_refine_ls_weighting_scheme sigma
_refine_ls_wR_factor_gt 0.0724
_refine_ls_wR_factor_ref 0.0772
_reflns_number_gt 5822
_reflns_number_total 8153
_reflns_threshold_expression >2sigma(I)
_cod_data_source_file ja0713577si20070226_014617.cif
_cod_data_source_block compound7
_cod_depositor_comments
;
The following automatic conversions were performed:

'_refine_ls_hydrogen_treatment' value 'Mixed' changed to 'mixed'
according to the built-in table from CIF Core dictionary named
'cif_core.dic' version 2.4.1 from 2010-06-29.

Automatic conversion script
Id: cif_fix_values 1715 2011-07-08 13:25:40Z adriana 

The following automatic conversions were performed:

'_atom_sites_solution_primary' value 'direct methods' was changed to
'direct'.

'_atom_sites_solution_secondary' value 'Difference Fourier map' was
changed to 'difmap'.

'_atom_sites_solution_hydrogens' value 'Difference Fourier map' was
changed to 'difmap'.

Automatic conversion script
Id: cif_fix_values 6452 2018-10-05 10:23:21Z andrius 
;
_cod_database_code 4109566

loop_
_symmetry_equiv_pos_as_xyz
'x, y, z'
'-x, -y, -z'

loop_
_atom_site_label
_atom_site_type_symbol
_atom_site_fract_x
_atom_site_fract_y
_atom_site_fract_z
_atom_site_U_iso_or_equiv
_atom_site_adp_type
_atom_site_occupancy
_atom_site_symmetry_multiplicity
_atom_site_calc_flag
_atom_site_refinement_flags
_atom_site_disorder_assembly
_atom_site_disorder_group
Cl1 Cl 0.08433(3) 0.74343(3) 0.49834(3) 0.02312(7) Uani 1 1 d . . .
P1 P 0.74986(3) 0.63735(3) 0.72873(2) 0.01116(6) Uani 1 1 d . . .
O1 O 0.43367(9) 0.90381(9) 0.53732(7) 0.0260(2) Uani 1 1 d . . .
H1AA H 0.3337 0.9429 0.5636 0.031 Uiso 1 1 d R . .
H1BA H 0.4742 0.9629 0.5146 0.031 Uiso 0.50 1 d PR A 1
H1BB H 0.4396 0.8244 0.5142 0.031 Uiso 0.50 1 d PR B 2
O2 O 0.11745(9) 0.98780(9) 0.62562(8) 0.0284(2) Uani 1 1 d . . .
H2AA H 0.1078 0.9245 0.6014 0.034 Uiso 1 1 d R . .
H2BA H 0.0592 1.0666 0.5920 0.034 Uiso 1 1 d R . .
O3 O 0.55212(10) 0.35599(10) 0.53923(8) 0.0299(2) Uani 1 1 d . . .
H3AA H 0.6537 0.3222 0.5299 0.036 Uiso 1 1 d R . .
H3BA H 0.4983 0.4502 0.5208 0.036 Uiso 0.50 1 d PR C 1
H3BB H 0.5590 0.2644 0.5145 0.036 Uiso 0.50 1 d PR D 2
C1 C 0.90794(11) 0.45835(11) 0.74763(9) 0.0124(2) Uani 1 1 d . . .
C2 C 0.89125(12) 0.39845(12) 0.86284(10) 0.0166(2) Uani 1 1 d . . .
C3 C 1.02094(13) 0.23942(13) 0.86094(11) 0.0192(2) Uani 1 1 d . . .
C4 C 1.18362(13) 0.23368(14) 0.81419(11) 0.0211(2) Uani 1 1 d . . .
C5 C 1.19946(12) 0.29829(12) 0.70182(10) 0.0183(2) Uani 1 1 d . . .
C6 C 1.06975(12) 0.45745(12) 0.70406(10) 0.0147(2) Uani 1 1 d . . .
C7 C 0.77582(12) 0.79564(11) 0.76468(9) 0.0128(2) Uani 1 1 d . . .
C8 C 0.74125(14) 0.81993(12) 0.88780(9) 0.0170(2) Uani 1 1 d . . .
C9 C 0.76515(15) 0.95305(13) 0.91435(11) 0.0221(2) Uani 1 1 d . . .
C10 C 0.66673(15) 1.09453(13) 0.86292(10) 0.0216(2) Uani 1 1 d . . .
C11 C 0.70718(13) 1.07107(12) 0.74025(10) 0.0179(2) Uani 1 1 d . . .
C12 C 0.68449(13) 0.93945(12) 0.70941(10) 0.0149(2) Uani 1 1 d . . .
C13 C 0.56454(11) 0.63908(11) 0.80748(9) 0.0126(2) Uani 1 1 d . . .
C14 C 0.42016(12) 0.78848(12) 0.80811(10) 0.0151(2) Uani 1 1 d . . .
C15 C 0.26911(12) 0.77964(13) 0.87261(10) 0.0181(2) Uani 1 1 d . . .
C16 C 0.25253(13) 0.65129(13) 0.83004(11) 0.0206(2) Uani 1 1 d . . .
C17 C 0.39519(13) 0.50346(13) 0.83055(12) 0.0217(3) Uani 1 1 d . . .
C18 C 0.54573(13) 0.51030(13) 0.76429(11) 0.0189(2) Uani 1 1 d . . .
C19 C 0.75827(13) 0.64397(12) 0.58711(9) 0.0147(2) Uani 1 1 d . . .
H1 H 0.9011(14) 0.3950(13) 0.7011(10) 0.018(3) Uiso 1 1 d . . .
H2A H 0.9006(14) 0.4616(13) 0.9118(10) 0.017(3) Uiso 1 1 d . . .
H2B H 0.7892(15) 0.3963(13) 0.8913(10) 0.020(3) Uiso 1 1 d . . .
H3A H 1.0077(15) 0.1774(14) 0.8158(11) 0.021(3) Uiso 1 1 d . . .
H3B H 1.0131(14) 0.2034(13) 0.9336(11) 0.019(3) Uiso 1 1 d . . .
H4A H 1.2021(15) 0.2916(14) 0.8645(12) 0.024(3) Uiso 1 1 d . . .
H4B H 1.2606(15) 0.1330(15) 0.8087(11) 0.025(3) Uiso 1 1 d . . .
H5A H 1.1936(15) 0.2360(14) 0.6510(11) 0.021(3) Uiso 1 1 d . . .
H5B H 1.2971(15) 0.3011(13) 0.6731(10) 0.019(3) Uiso 1 1 d . . .
H6A H 1.0795(13) 0.4962(13) 0.6355(11) 0.012(3) Uiso 1 1 d . . .
H6B H 1.0789(13) 0.5215(13) 0.7495(10) 0.015(3) Uiso 1 1 d . . .
H7 H 0.8862(15) 0.7638(14) 0.7299(11) 0.024(3) Uiso 1 1 d . . .
H8A H 0.6313(16) 0.8405(15) 0.9255(12) 0.030(4) Uiso 1 1 d . . .
H8B H 0.8052(15) 0.7317(15) 0.9184(11) 0.024(3) Uiso 1 1 d . . .
H9A H 0.8744(16) 0.9320(14) 0.8876(11) 0.023(3) Uiso 1 1 d . . .
H9B H 0.7420(14) 0.9654(14) 0.9918(12) 0.021(3) Uiso 1 1 d . . .
H10A H 0.5560(16) 1.1220(15) 0.8956(11) 0.028(4) Uiso 1 1 d . . .
H10B H 0.6833(15) 1.1800(15) 0.8790(11) 0.026(4) Uiso 1 1 d . . .
H11A H 0.8167(15) 1.0492(14) 0.7089(11) 0.023(3) Uiso 1 1 d . . .
H11B H 0.6456(14) 1.1564(14) 0.7049(11) 0.019(3) Uiso 1 1 d . . .
H12A H 0.7208(14) 0.9232(14) 0.6345(11) 0.020(3) Uiso 1 1 d . . .
H12B H 0.5722(14) 0.9651(13) 0.7297(10) 0.016(3) Uiso 1 1 d . . .
H13 H 0.5719(14) 0.6211(13) 0.8789(11) 0.014(3) Uiso 1 1 d . . .
H14A H 0.4284(14) 0.8721(14) 0.8438(11) 0.020(3) Uiso 1 1 d . . .
H14B H 0.4127(14) 0.8131(14) 0.7382(11) 0.018(3) Uiso 1 1 d . . .
H15A H 0.1803(15) 0.8737(14) 0.8693(11) 0.021(3) Uiso 1 1 d . . .
H15B H 0.2651(14) 0.7683(13) 0.9494(11) 0.016(3) Uiso 1 1 d . . .
H16A H 0.2410(15) 0.6711(14) 0.7553(12) 0.021(3) Uiso 1 1 d . . .
H16B H 0.1587(16) 0.6467(15) 0.8711(12) 0.030(4) Uiso 1 1 d . . .
H17A H 0.3992(14) 0.4795(13) 0.9070(11) 0.019(3) Uiso 1 1 d . . .
H17B H 0.3859(16) 0.4267(16) 0.8009(12) 0.037(4) Uiso 1 1 d . . .
H18A H 0.5385(14) 0.5321(14) 0.6927(11) 0.019(3) Uiso 1 1 d . . .
H18B H 0.6364(15) 0.4153(14) 0.7630(11) 0.021(3) Uiso 1 1 d . . .
H19A H 0.8459(15) 0.6619(14) 0.5481(11) 0.024(3) Uiso 1 1 d . . .
H19B H 0.6622(16) 0.7263(15) 0.5758(11) 0.026(4) Uiso 1 1 d . . .
H19C H 0.7691(15) 0.5551(14) 0.5631(11) 0.021(3) Uiso 1 1 d . . .

loop_
_atom_site_aniso_label
_atom_site_aniso_U_11
_atom_site_aniso_U_22
_atom_site_aniso_U_33
_atom_site_aniso_U_23
_atom_site_aniso_U_13
_atom_site_aniso_U_12
Cl1 0.02050(13) 0.01657(13) 0.03143(18) -0.00026(11) -0.00213(11) -0.00984(10)
P1 0.01130(11) 0.00956(12) 0.01156(14) 0.00044(9) -0.00265(10) -0.00387(9)
O1 0.0188(4) 0.0217(4) 0.0380(6) 0.0048(4) -0.0088(4) -0.0091(3)
O2 0.0229(4) 0.0230(4) 0.0388(6) -0.0045(4) -0.0084(4) -0.0086(4)
O3 0.0214(4) 0.0255(5) 0.0403(6) -0.0048(4) -0.0102(4) -0.0060(4)
C1 0.0129(4) 0.0098(5) 0.0136(6) 0.0004(4) -0.0038(4) -0.0040(4)
C2 0.0156(5) 0.0149(5) 0.0150(6) 0.0036(4) -0.0025(4) -0.0043(4)
C3 0.0164(5) 0.0165(5) 0.0194(7) 0.0064(4) -0.0037(5) -0.0041(4)
C4 0.0147(5) 0.0182(6) 0.0237(7) 0.0050(5) -0.0046(5) -0.0023(4)
C5 0.0121(4) 0.0167(5) 0.0199(7) 0.0010(4) -0.0015(4) -0.0025(4)
C6 0.0134(4) 0.0140(5) 0.0146(6) 0.0015(4) -0.0021(4) -0.0053(4)
C7 0.0129(4) 0.0106(5) 0.0143(6) 0.0005(4) -0.0028(4) -0.0050(4)
C8 0.0232(5) 0.0143(5) 0.0143(6) 0.0018(4) -0.0072(5) -0.0078(4)
C9 0.0322(6) 0.0170(6) 0.0207(7) 0.0007(4) -0.0130(5) -0.0106(5)
C10 0.0293(6) 0.0126(5) 0.0221(7) -0.0014(4) -0.0085(5) -0.0071(5)
C11 0.0204(5) 0.0129(5) 0.0206(6) 0.0026(4) -0.0047(5) -0.0082(4)
C12 0.0187(5) 0.0136(5) 0.0126(6) 0.0026(4) -0.0048(4) -0.0071(4)
C13 0.0127(4) 0.0112(5) 0.0135(6) 0.0002(4) -0.0027(4) -0.0052(4)
C14 0.0122(4) 0.0128(5) 0.0180(6) 0.0000(4) -0.0027(4) -0.0040(4)
C15 0.0133(4) 0.0175(5) 0.0207(7) -0.0029(4) -0.0006(4) -0.0057(4)
C16 0.0153(5) 0.0244(6) 0.0243(7) -0.0024(5) -0.0029(5) -0.0112(4)
C17 0.0202(5) 0.0179(6) 0.0290(8) -0.0034(5) -0.0019(5) -0.0118(5)
C18 0.0165(5) 0.0147(5) 0.0249(7) -0.0045(4) -0.0018(5) -0.0075(4)
C19 0.0164(5) 0.0135(5) 0.0134(6) 0.0001(4) -0.0038(4) -0.0058(4)

loop_
_atom_type_symbol
_atom_type_description
_atom_type_scat_dispersion_real
_atom_type_scat_dispersion_imag
_atom_type_scat_source
C C 0.0033 0.0016 'International Tables Vol C Tables 4.2.6.8 and 6.1.1.4'
H H 0.0000 0.0000 'International Tables Vol C Tables 4.2.6.8 and 6.1.1.4'
O O 0.0106 0.0060 'International Tables Vol C Tables 4.2.6.8 and 6.1.1.4'
P P 0.1023 0.0942 'International Tables Vol C Tables 4.2.6.8 and 6.1.1.4'
Cl Cl 0.1484 0.1585 'International Tables Vol C Tables 4.2.6.8 and 6.1.1.4'

loop_
_geom_angle_atom_site_label_1
_geom_angle_atom_site_label_2
_geom_angle_atom_site_label_3
_geom_angle
C19 P1 C7 107.73(5)
C19 P1 C13 109.74(5)
C7 P1 C13 112.79(5)
C19 P1 C1 106.55(5)
C7 P1 C1 112.06(5)
C13 P1 C1 107.77(5)
H1AA O1 H1BA 117.1
H1AA O1 H1BB 94.4
H1BA O1 H1BB 136.7
H2AA O2 H2BA 100.0
H3AA O3 H3BA 118.0
H3AA O3 H3BB 95.0
H3BA O3 H3BB 129.0
C2 C1 C6 110.16(9)
C2 C1 P1 116.70(7)
C6 C1 P1 111.88(7)
C2 C1 H1 108.9(8)
C6 C1 H1 107.7(8)
P1 C1 H1 100.8(7)
C3 C2 C1 109.78(9)
C3 C2 H2A 108.6(7)
C1 C2 H2A 110.0(8)
C3 C2 H2B 108.5(7)
C1 C2 H2B 111.2(8)
H2A C2 H2B 108.7(10)
C2 C3 C4 111.38(10)
C2 C3 H3A 108.0(8)
C4 C3 H3A 108.7(8)
C2 C3 H3B 109.8(7)
C4 C3 H3B 109.2(7)
H3A C3 H3B 109.8(11)
C5 C4 C3 111.53(10)
C5 C4 H4A 109.3(8)
C3 C4 H4A 109.2(8)
C5 C4 H4B 108.7(8)
C3 C4 H4B 109.3(8)
H4A C4 H4B 108.8(11)
C4 C5 C6 111.05(9)
C4 C5 H5A 109.7(8)
C6 C5 H5A 109.2(7)
C4 C5 H5B 113.0(8)
C6 C5 H5B 108.0(7)
H5A C5 H5B 105.8(11)
C5 C6 C1 110.04(9)
C5 C6 H6A 110.8(7)
C1 C6 H6A 110.6(7)
C5 C6 H6B 110.1(7)
C1 C6 H6B 109.1(7)
H6A C6 H6B 106.1(10)
C8 C7 C12 112.57(9)
C8 C7 P1 112.98(7)
C12 C7 P1 111.83(7)
C8 C7 H7 110.8(8)
C12 C7 H7 106.9(8)
P1 C7 H7 101.0(8)
C9 C8 C7 111.29(10)
C9 C8 H8A 107.3(8)
C7 C8 H8A 111.6(8)
C9 C8 H8B 110.5(8)
C7 C8 H8B 110.5(8)
H8A C8 H8B 105.6(11)
C10 C9 C8 111.01(10)
C10 C9 H9A 109.0(8)
C8 C9 H9A 110.1(8)
C10 C9 H9B 112.4(8)
C8 C9 H9B 109.1(8)
H9A C9 H9B 105.1(11)
C11 C10 C9 110.89(10)
C11 C10 H10A 110.9(8)
C9 C10 H10A 109.1(8)
C11 C10 H10B 108.9(8)
C9 C10 H10B 111.1(8)
H10A C10 H10B 105.8(11)
C10 C11 C12 111.72(9)
C10 C11 H11A 109.5(8)
C12 C11 H11A 107.5(7)
C10 C11 H11B 113.6(8)
C12 C11 H11B 106.8(7)
H11A C11 H11B 107.4(11)
C11 C12 C7 111.27(9)
C11 C12 H12A 108.4(8)
C7 C12 H12A 109.2(8)
C11 C12 H12B 109.4(7)
C7 C12 H12B 110.7(7)
H12A C12 H12B 107.8(11)
C14 C13 C18 110.40(9)
C14 C13 P1 114.13(7)
C18 C13 P1 109.12(7)
C14 C13 H13 107.9(7)
C18 C13 H13 108.6(7)
P1 C13 H13 106.5(7)
C15 C14 C13 111.06(9)
C15 C14 H14A 108.1(7)
C13 C14 H14A 110.1(7)
C15 C14 H14B 108.2(8)
C13 C14 H14B 110.4(8)
H14A C14 H14B 109.0(10)
C16 C15 C14 111.79(9)
C16 C15 H15A 110.5(7)
C14 C15 H15A 109.2(7)
C16 C15 H15B 109.3(7)
C14 C15 H15B 111.0(7)
H15A C15 H15B 104.8(10)
C17 C16 C15 110.84(9)
C17 C16 H16A 109.7(7)
C15 C16 H16A 108.9(7)
C17 C16 H16B 111.0(8)
C15 C16 H16B 110.9(8)
H16A C16 H16B 105.3(11)
C16 C17 C18 111.11(10)
C16 C17 H17A 108.9(7)
C18 C17 H17A 110.6(7)
C16 C17 H17B 109.9(9)
C18 C17 H17B 108.8(9)
H17A C17 H17B 107.4(12)
C17 C18 C13 111.06(9)
C17 C18 H18A 108.4(8)
C13 C18 H18A 106.3(8)
C17 C18 H18B 111.1(8)
C13 C18 H18B 111.3(7)
H18A C18 H18B 108.4(11)
P1 C19 H19A 108.8(8)
P1 C19 H19B 109.2(8)
H19A C19 H19B 108.8(11)
P1 C19 H19C 109.6(8)
H19A C19 H19C 110.1(11)
H19B C19 H19C 110.3(11)

loop_
_geom_bond_atom_site_label_1
_geom_bond_atom_site_label_2
_geom_bond_distance
P1 C19 1.7847(12)
P1 C7 1.8254(10)
P1 C13 1.8279(10)
P1 C1 1.8280(10)
O1 H1AA 0.8600
O1 H1BA 0.8444
O1 H1BB 0.8432
O2 H2AA 0.7801
O2 H2BA 0.8992
O3 H3AA 0.8799
O3 H3BA 0.8997
O3 H3BB 0.9629
C1 C2 1.5358(16)
C1 C6 1.5398(14)
C1 H1 0.939(12)
C2 C3 1.5316(15)
C2 H2A 0.974(12)
C2 H2B 0.984(13)
C3 C4 1.5318(16)
C3 H3A 0.953(13)
C3 H3B 0.963(14)
C4 C5 1.5209(17)
C4 H4A 1.000(14)
C4 H4B 0.947(13)
C5 C6 1.5320(15)
C5 H5A 0.966(13)
C5 H5B 0.947(13)
C6 H6A 0.926(13)
C6 H6B 0.948(12)
C7 C8 1.5323(16)
C7 C12 1.5485(15)
C7 H7 0.970(13)
C8 C9 1.5309(16)
C8 H8A 0.994(14)
C8 H8B 0.954(13)
C9 C10 1.5303(17)
C9 H9A 0.967(13)
C9 H9B 0.959(14)
C10 C11 1.5193(17)
C10 H10A 0.975(14)
C10 H10B 0.986(14)
C11 C12 1.5288(15)
C11 H11A 0.974(13)
C11 H11B 0.961(13)
C12 H12A 0.927(14)
C12 H12B 0.983(12)
C13 C14 1.5373(14)
C13 C18 1.5449(15)
C13 H13 0.931(13)
C14 C15 1.5339(15)
C14 H14A 1.029(13)
C14 H14B 0.919(14)
C15 C16 1.5246(16)
C15 H15A 0.967(13)
C15 H15B 0.970(14)
C16 C17 1.5227(17)
C16 H16A 0.985(14)
C16 H16B 0.952(14)
C17 C18 1.5270(16)
C17 H17A 0.993(14)
C17 H17B 0.934(15)
C18 H18A 0.937(14)
C18 H18B 0.970(13)
C19 H19A 0.959(14)
C19 H19B 0.978(13)
C19 H19C 0.916(13)

loop_
_geom_hbond_atom_site_label_D
_geom_hbond_atom_site_label_H
_geom_hbond_atom_site_label_A
_geom_hbond_distance_DH
_geom_hbond_distance_HA
_geom_hbond_distance_DA
_geom_hbond_angle_DHA
_geom_hbond_site_symmetry_A
O1 H1AA O2 0.86 1.92 2.7656(11) 168.1 .
O1 H1BA O1 0.84 1.91 2.7553(16) 179.8 2_676
O1 H1BB O3 0.84 1.94 2.7856(12) 178.6 2_666
O2 H2AA Cl1 0.78 2.45 3.2242(9) 171.1 .
O2 H2BA Cl1 0.90 2.25 3.1494(10) 177.4 2_576
O3 H3AA Cl1 0.88 2.30 3.1747(9) 174.6 2_666
O3 H3BA O3 0.90 1.92 2.7914(18) 162.3 2_666
O3 H3BB O1 0.96 1.82 2.7856(12) 177.1 2_666
